data_2240292
loop_
_publ_author_name
'Kovalenko, Oleksandr O.'
'Kinzhybalo, Vasyl'
'Brusylovets, Oleksii A.'
'Lis, Tadeusz'

_publ_section_title
;
 Crystal structure of <i>O</i>-isopropyl
 [bis(trimethylsilyl)amino](<i>tert</i>-butylamino)phosphinothioate
;
_journal_issue 1
_journal_name_full 'Acta Crystallographica Section E'
_journal_page_first o37
_journal_page_last o38
_journal_paper_doi 10.1107/S205698901402622X
_journal_volume 71
_journal_year 2015
_chemical_formula_iupac 'C13 H35 N2 O P S Si2'
_chemical_formula_moiety 'C13 H35 N2 O P S Si2'
_chemical_formula_sum 'C13 H35 N2 O P S Si2'
_chemical_formula_weight 354.64
_chemical_name_systematic
;
<i>O</i>-Isopropyl
[bis(trimethylsilyl)amino](<i>tert</i>-butylamino)phosphinothioate
;
_space_group_crystal_system monoclinic
_space_group_IT_number 14
_space_group_name_Hall '-P 2yn'
_space_group_name_H-M_alt 'P 1 21/n 1'
_symmetry_space_group_name_Hall '-P 2yn'
_symmetry_space_group_name_H-M 'P 1 21/n 1'
_atom_sites_solution_hydrogens geom
_atom_sites_solution_primary direct
_atom_sites_solution_secondary difmap
_audit_creation_method SHELXL-2014/7
_cell_angle_alpha 90
_cell_angle_beta 100.52(3)
_cell_angle_gamma 90
_cell_formula_units_Z 4
_cell_length_a 9.942(3)
_cell_length_b 11.907(3)
_cell_length_c 17.726(5)
_cell_measurement_reflns_used 25646
_cell_measurement_temperature 100(2)
_cell_measurement_theta_max 32.6
_cell_measurement_theta_min 4
_cell_volume 2063.1(10)
_computing_cell_refinement
;
CrysAlis RED (Oxford Diffraction, 2003)
;
_computing_data_collection
;
CrysAlis CCD (Oxford Diffraction, 2003)
;
_computing_data_reduction
;
CrysAlis RED (Oxford Diffraction, 2003)
;
_computing_molecular_graphics
;
ORTEP-3 for Windows (Farrugia, 2012)
;
_computing_publication_material
;
publCIF (Westrip, 2010)
;
_computing_structure_refinement
;
SHELXL2014 (Sheldrick, 2008)
;
_computing_structure_solution
;
SHELXS2014 (Sheldrick, 2008)
;
_diffrn_ambient_temperature 100(2)
_diffrn_measured_fraction_theta_full 0.993
_diffrn_measured_fraction_theta_max 0.991
_diffrn_measurement_device_type
;
Oxford Xcalibur PX \k-geometry diffractometer with a CCD area detector
;
_diffrn_measurement_method '\w and \f'
_diffrn_radiation_monochromator graphite
_diffrn_radiation_type MoK\a
_diffrn_radiation_wavelength 0.71073
_diffrn_reflns_av_R_equivalents 0.0327
_diffrn_reflns_limit_h_max 14
_diffrn_reflns_limit_h_min -15
_diffrn_reflns_limit_k_max 18
_diffrn_reflns_limit_k_min -17
_diffrn_reflns_limit_l_max 26
_diffrn_reflns_limit_l_min -26
_diffrn_reflns_number 36939
_diffrn_reflns_theta_full 25.242
_diffrn_reflns_theta_max 32.579
_diffrn_reflns_theta_min 4.718
_exptl_absorpt_coefficient_mu 0.35
_exptl_absorpt_correction_type none
_exptl_crystal_colour colourless
_exptl_crystal_density_diffrn 1.142
_exptl_crystal_density_method 'not measured'
_exptl_crystal_description block
_exptl_crystal_F_000 776
_exptl_crystal_size_max 0.300
_exptl_crystal_size_mid 0.200
_exptl_crystal_size_min 0.200
_refine_diff_density_max 0.84
_refine_diff_density_min -0.34
_refine_ls_extinction_method none
_refine_ls_goodness_of_fit_ref 1.083
_refine_ls_hydrogen_treatment mixed
_refine_ls_matrix_type full
_refine_ls_number_parameters 184
_refine_ls_number_reflns 7436
_refine_ls_number_restraints 0
_refine_ls_restrained_S_all 1.083
_refine_ls_R_factor_all 0.0552
_refine_ls_R_factor_gt 0.0408
_refine_ls_shift/su_max 0.019
_refine_ls_shift/su_mean 0.001
_refine_ls_structure_factor_coef Fsqd
_refine_ls_weighting_details 'w=1/[\s^2^(Fo^2^)+(0.071P)^2^] where P=(Fo^2^+2Fc^2^)/3'
_refine_ls_weighting_scheme calc
_refine_ls_wR_factor_gt 0.1101
_refine_ls_wR_factor_ref 0.1154
_reflns_number_gt 5938
_reflns_number_total 7436
_reflns_threshold_expression I>2\s(I)
_cod_data_source_file xu5831sup1.cif
_cod_data_source_block I
_cod_database_code 2240292
_cod_database_fobs_code 2240292
_shelx_space_group_comment
;
The symmetry employed for this shelxl refinement is uniquely defined
by the following loop, which should always be used as a source of
symmetry information in preference to the above space-group names.
They are only intended as comments.
;
_shelx_estimated_absorpt_t_min 0.902
_shelx_estimated_absorpt_t_max 0.933

loop_
_space_group_symop_operation_xyz
'x, y, z'
'-x+1/2, y+1/2, -z+1/2'
'-x, -y, -z'
'x-1/2, -y-1/2, z-1/2'

loop_
_atom_site_type_symbol
_atom_site_label
_atom_site_fract_x
_atom_site_fract_y
_atom_site_fract_z
_atom_site_U_iso_or_equiv
_atom_site_adp_type
_atom_site_calc_flag
_atom_site_occupancy
S S 0.06612(3) 0.50611(2) 0.38496(2) 0.01778(8) Uani d 1
P P 0.03058(3) 0.34478(2) 0.38973(2) 0.01212(8) Uani d 1
O O1 -0.06932(9) 0.29955(7) 0.31509(5) 0.01497(17) Uani d 1
C C11 -0.19850(13) 0.35845(11) 0.28645(7) 0.0197(2) Uani d 1
H H11 -0.2199 0.4103 0.3270 0.024 Uiso calc 1
C C21 -0.30994(14) 0.27054(13) 0.26853(8) 0.0265(3) Uani d 1
H H21A -0.3976 0.3074 0.2492 0.040 Uiso calc 1
H H21B -0.2880 0.2189 0.2295 0.040 Uiso calc 1
H H21C -0.3163 0.2285 0.3153 0.040 Uiso calc 1
C C31 -0.18259(16) 0.42557(13) 0.21616(9) 0.0307(3) Uani d 1
H H31A -0.2682 0.4653 0.1965 0.046 Uiso calc 1
H H31B -0.1084 0.4802 0.2299 0.046 Uiso calc 1
H H31C -0.1609 0.3747 0.1766 0.046 Uiso calc 1
Si Si1 0.18608(4) 0.19371(3) 0.30180(2) 0.01607(8) Uani d 1
C C1 0.05411(14) 0.08448(11) 0.26893(8) 0.0228(3) Uani d 1
H H1A 0.0714 0.0505 0.2212 0.034 Uiso calc 1
H H1B 0.0584 0.0263 0.3084 0.034 Uiso calc 1
H H1C -0.0368 0.1191 0.2598 0.034 Uiso calc 1
C C2 0.19037(16) 0.29925(12) 0.22471(8) 0.0257(3) Uani d 1
H H2A 0.2019 0.2607 0.1774 0.038 Uiso calc 1
H H2B 0.1044 0.3417 0.2155 0.038 Uiso calc 1
H H2C 0.2671 0.3509 0.2406 0.038 Uiso calc 1
C C3 0.35141(14) 0.11555(12) 0.31640(9) 0.0255(3) Uani d 1
H H3A 0.3617 0.0785 0.2684 0.038 Uiso calc 1
H H3B 0.4272 0.1682 0.3319 0.038 Uiso calc 1
H H3C 0.3521 0.0589 0.3566 0.038 Uiso calc 1
Si Si2 0.31243(3) 0.29123(3) 0.46123(2) 0.01629(8) Uani d 1
C C4 0.43267(13) 0.38055(12) 0.41764(8) 0.0225(3) Uani d 1
H H4A 0.5138 0.3973 0.4564 0.034 Uiso calc 1
H H4B 0.4602 0.3403 0.3747 0.034 Uiso calc 1
H H4C 0.3870 0.4508 0.3990 0.034 Uiso calc 1
C C5 0.38927(14) 0.15588(12) 0.50201(9) 0.0253(3) Uani d 1
H H5A 0.4697 0.1716 0.5415 0.038 Uiso calc 1
H H5B 0.3217 0.1142 0.5248 0.038 Uiso calc 1
H H5C 0.4166 0.1109 0.4610 0.038 Uiso calc 1
C C6 0.27586(13) 0.37228(13) 0.54548(8) 0.0232(3) Uani d 1
H H6A 0.3612 0.3845 0.5820 0.035 Uiso calc 1
H H6B 0.2353 0.4449 0.5281 0.035 Uiso calc 1
H H6C 0.2118 0.3299 0.5705 0.035 Uiso calc 1
N N1 0.16513(10) 0.26205(8) 0.38890(6) 0.01379(19) Uani d 1
N N2 -0.04109(11) 0.31950(8) 0.46402(6) 0.01388(19) Uani d 1
H H2 -0.0419(15) 0.3767(13) 0.4924(9) 0.017 Uiso d 1
C C7 -0.09601(12) 0.21560(10) 0.49410(7) 0.0143(2) Uani d 1
C C8 -0.08932(13) 0.11580(10) 0.44119(7) 0.0186(2) Uani d 1
H H8A -0.1261 0.0490 0.4626 0.028 Uiso calc 1
H H8B -0.1436 0.1320 0.3904 0.028 Uiso calc 1
H H8C 0.0060 0.1021 0.4365 0.028 Uiso calc 1
C C9 -0.24488(13) 0.23858(12) 0.50102(8) 0.0228(3) Uani d 1
H H9A -0.2838 0.1715 0.5207 0.034 Uiso calc 1
H H9B -0.2482 0.3014 0.5363 0.034 Uiso calc 1
H H9C -0.2978 0.2576 0.4504 0.034 Uiso calc 1
C C10 -0.01281(14) 0.18979(11) 0.57379(7) 0.0204(3) Uani d 1
H H10A -0.0483 0.1215 0.5940 0.031 Uiso calc 1
H H10B 0.0834 0.1786 0.5700 0.031 Uiso calc 1
H H10C -0.0203 0.2528 0.6084 0.031 Uiso calc 1

loop_
_atom_site_aniso_label
_atom_site_aniso_U_11
_atom_site_aniso_U_22
_atom_site_aniso_U_33
_atom_site_aniso_U_12
_atom_site_aniso_U_13
_atom_site_aniso_U_23
S 0.02695(17) 0.01109(14) 0.01685(16) -0.00040(11) 0.00810(12) -0.00059(10)
P 0.01485(14) 0.01073(14) 0.01114(15) 0.00093(10) 0.00329(10) -0.00069(10)
O1 0.0162(4) 0.0156(4) 0.0123(4) 0.0025(3) 0.0005(3) -0.0018(3)
C11 0.0177(6) 0.0237(6) 0.0160(6) 0.0053(5) -0.0016(4) 0.0004(5)
C21 0.0183(6) 0.0372(8) 0.0216(7) -0.0017(6) -0.0022(5) 0.0035(6)
C31 0.0283(7) 0.0317(8) 0.0293(8) 0.0040(6) -0.0019(6) 0.0135(6)
Si1 0.02069(17) 0.01375(16) 0.01521(17) 0.00146(12) 0.00709(13) -0.00205(12)
C1 0.0300(7) 0.0182(6) 0.0211(7) -0.0017(5) 0.0072(5) -0.0070(5)
C2 0.0360(8) 0.0242(7) 0.0199(7) 0.0012(6) 0.0135(6) 0.0019(5)
C3 0.0258(7) 0.0239(7) 0.0290(8) 0.0058(5) 0.0105(5) -0.0047(6)
Si2 0.01396(16) 0.01862(17) 0.01629(18) -0.00085(12) 0.00281(12) 0.00010(13)
C4 0.0189(6) 0.0226(6) 0.0267(7) -0.0031(5) 0.0058(5) 0.0002(5)
C5 0.0212(6) 0.0270(7) 0.0265(7) 0.0028(5) 0.0016(5) 0.0071(6)
C6 0.0183(6) 0.0330(7) 0.0174(6) -0.0049(5) 0.0014(5) -0.0052(5)
N1 0.0144(4) 0.0143(4) 0.0129(5) 0.0012(4) 0.0031(3) -0.0009(4)
N2 0.0188(5) 0.0115(4) 0.0124(5) -0.0008(4) 0.0058(4) -0.0021(4)
C7 0.0165(5) 0.0133(5) 0.0133(5) -0.0009(4) 0.0035(4) 0.0011(4)
C8 0.0245(6) 0.0135(5) 0.0181(6) -0.0029(4) 0.0044(5) -0.0013(5)
C9 0.0172(6) 0.0255(7) 0.0267(7) -0.0016(5) 0.0065(5) -0.0007(5)
C10 0.0275(7) 0.0161(6) 0.0158(6) 0.0000(5) -0.0010(5) 0.0023(5)

loop_
_atom_type_symbol
_atom_type_description
_atom_type_scat_dispersion_real
_atom_type_scat_dispersion_imag
_atom_type_scat_source
C C 0.0033 0.0016 'International Tables Vol C Tables 4.2.6.8 and 6.1.1.4'
H H 0.0000 0.0000 'International Tables Vol C Tables 4.2.6.8 and 6.1.1.4'
N N 0.0061 0.0033 'International Tables Vol C Tables 4.2.6.8 and 6.1.1.4'
O O 0.0106 0.0060 'International Tables Vol C Tables 4.2.6.8 and 6.1.1.4'
Si Si 0.0817 0.0704 'International Tables Vol C Tables 4.2.6.8 and 6.1.1.4'
P P 0.1023 0.0942 'International Tables Vol C Tables 4.2.6.8 and 6.1.1.4'
S S 0.1246 0.1234 'International Tables Vol C Tables 4.2.6.8 and 6.1.1.4'

loop_
_geom_angle_atom_site_label_1
_geom_angle_atom_site_label_2
_geom_angle_atom_site_label_3
_geom_angle
O1 P N2 107.98(6)
O1 P N1 99.94(5)
N2 P N1 111.55(6)
O1 P S 112.66(4)
N2 P S 108.90(4)
N1 P S 115.40(4)
C11 O1 P 119.84(8)
O1 C11 C31 108.69(11)
O1 C11 C21 107.59(11)
C31 C11 C21 112.01(12)
O1 C11 H11 109.5
C31 C11 H11 109.5
C21 C11 H11 109.5
C11 C21 H21A 109.5
C11 C21 H21B 109.5
H21A C21 H21B 109.5
C11 C21 H21C 109.5
H21A C21 H21C 109.5
H21B C21 H21C 109.5
C11 C31 H31A 109.5
C11 C31 H31B 109.5
H31A C31 H31B 109.5
C11 C31 H31C 109.5
H31A C31 H31C 109.5
H31B C31 H31C 109.5
N1 Si1 C2 110.35(6)
N1 Si1 C1 113.62(6)
C2 Si1 C1 110.52(7)
N1 Si1 C3 110.20(6)
C2 Si1 C3 107.50(7)
C1 Si1 C3 104.33(7)
Si1 C1 H1A 109.5
Si1 C1 H1B 109.5
H1A C1 H1B 109.5
Si1 C1 H1C 109.5
H1A C1 H1C 109.5
H1B C1 H1C 109.5
Si1 C2 H2A 109.5
Si1 C2 H2B 109.5
H2A C2 H2B 109.5
Si1 C2 H2C 109.5
H2A C2 H2C 109.5
H2B C2 H2C 109.5
Si1 C3 H3A 109.5
Si1 C3 H3B 109.5
H3A C3 H3B 109.5
Si1 C3 H3C 109.5
H3A C3 H3C 109.5
H3B C3 H3C 109.5
N1 Si2 C6 114.73(6)
N1 Si2 C4 108.34(6)
C6 Si2 C4 105.60(7)
N1 Si2 C5 109.36(6)
C6 Si2 C5 105.15(7)
C4 Si2 C5 113.76(7)
Si2 C4 H4A 109.5
Si2 C4 H4B 109.5
H4A C4 H4B 109.5
Si2 C4 H4C 109.5
H4A C4 H4C 109.5
H4B C4 H4C 109.5
Si2 C5 H5A 109.5
Si2 C5 H5B 109.5
H5A C5 H5B 109.5
Si2 C5 H5C 109.5
H5A C5 H5C 109.5
H5B C5 H5C 109.5
Si2 C6 H6A 109.5
Si2 C6 H6B 109.5
H6A C6 H6B 109.5
Si2 C6 H6C 109.5
H6A C6 H6C 109.5
H6B C6 H6C 109.5
P N1 Si1 119.80(6)
P N1 Si2 115.56(6)
Si1 N1 Si2 119.70(6)
C7 N2 P 133.08(8)
C7 N2 H2 114.3(11)
P N2 H2 112.5(11)
N2 C7 C8 111.56(10)
N2 C7 C9 107.63(10)
C8 C7 C9 109.89(11)
N2 C7 C10 108.97(10)
C8 C7 C10 109.54(10)
C9 C7 C10 109.20(11)
C7 C8 H8A 109.5
C7 C8 H8B 109.5
H8A C8 H8B 109.5
C7 C8 H8C 109.5
H8A C8 H8C 109.5
H8B C8 H8C 109.5
C7 C9 H9A 109.5
C7 C9 H9B 109.5
H9A C9 H9B 109.5
C7 C9 H9C 109.5
H9A C9 H9C 109.5
H9B C9 H9C 109.5
C7 C10 H10A 109.5
C7 C10 H10B 109.5
H10A C10 H10B 109.5
C7 C10 H10C 109.5
H10A C10 H10C 109.5
H10B C10 H10C 109.5

loop_
_geom_bond_atom_site_label_1
_geom_bond_atom_site_label_2
_geom_bond_distance
S P 1.9578(6)
P O1 1.5959(10)
P N2 1.6356(11)
P N1 1.6635(11)
O1 C11 1.4700(15)
C11 C31 1.513(2)
C11 C21 1.515(2)
C11 H11 1.0000
C21 H21A 0.9800
C21 H21B 0.9800
C21 H21C 0.9800
C31 H31A 0.9800
C31 H31B 0.9800
C31 H31C 0.9800
Si1 N1 1.7907(11)
Si1 C2 1.8628(14)
Si1 C1 1.8637(14)
Si1 C3 1.8653(14)
C1 H1A 0.9800
C1 H1B 0.9800
C1 H1C 0.9800
C2 H2A 0.9800
C2 H2B 0.9800
C2 H2C 0.9800
C3 H3A 0.9800
C3 H3B 0.9800
C3 H3C 0.9800
Si2 N1 1.7954(12)
Si2 C6 1.8687(14)
Si2 C4 1.8694(14)
Si2 C5 1.8713(14)
C4 H4A 0.9800
C4 H4B 0.9800
C4 H4C 0.9800
C5 H5A 0.9800
C5 H5B 0.9800
C5 H5C 0.9800
C6 H6A 0.9800
C6 H6B 0.9800
C6 H6C 0.9800
N2 C7 1.4898(15)
N2 H2 0.848(16)
C7 C8 1.5228(17)
C7 C9 1.5319(17)
C7 C10 1.5320(18)
C8 H8A 0.9800
C8 H8B 0.9800
C8 H8C 0.9800
C9 H9A 0.9800
C9 H9B 0.9800
C9 H9C 0.9800
C10 H10A 0.9800
C10 H10B 0.9800
C10 H10C 0.9800

loop_
_geom_hbond_atom_site_label_D
_geom_hbond_atom_site_label_H
_geom_hbond_atom_site_label_A
_geom_hbond_site_symmetry_A
_geom_hbond_distance_DH
_geom_hbond_distance_HA
_geom_hbond_distance_DA
_geom_hbond_angle_DHA
N2 H2 S 3_566 0.848(16) 2.631(16) 3.4326(13) 158.2(14)
